data_7037907
loop_
_publ_author_name
'Chen, Sheng-Chun'
'Dai, An-Qi'
'Huang, Kun-Lin'
'Zhang, Zhi-Hui'
'Cui, Ai-Jun'
'He, Ming-Yang'
'Chen, Qun'

_publ_section_title
;
 Assembly of 1D, 2D and 3D lanthanum(iii) coordination polymers with
 perchlorinated benzenedicarboxylates: positional isomeric effect,
 structural transformation and ring-opening polymerisation of glycolide.
;
_journal_issue 8
_journal_name_full 'Dalton transactions (Cambridge, England : 2003)'
_journal_page_first 3577
_journal_page_last 3589
_journal_paper_doi 10.1039/c5dt04687d
_journal_volume 45
_journal_year 2016
_chemical_formula_sum 'C27 H29 Cl6 La N3 O10'
_chemical_formula_weight 907.14
_space_group_crystal_system triclinic
_space_group_IT_number 2
_space_group_name_Hall '-P 1'
_space_group_name_H-M_alt 'P -1'
_symmetry_space_group_name_Hall '-P 1'
_symmetry_space_group_name_H-M 'P -1'
_atom_sites_solution_hydrogens mixed
_audit_creation_method SHELXL-2014/6
_audit_update_record
;
2015-12-27 deposited with the CCDC.
2016-01-07 downloaded from the CCDC.
;
_cell_angle_alpha 95.320(2)
_cell_angle_beta 110.326(3)
_cell_angle_gamma 94.655(3)
_cell_formula_units_Z 2
_cell_length_a 10.2000(14)
_cell_length_b 13.0205(17)
_cell_length_c 14.0655(19)
_cell_measurement_reflns_used 6153
_cell_measurement_temperature 293(2)
_cell_measurement_theta_max 29.26
_cell_measurement_theta_min 2.19
_cell_volume 1731.3(4)
_computing_cell_refinement 'Bruker APEX II'
_computing_data_collection 'Bruker APEX II'
_computing_data_reduction 'Bruker SAINT'
_computing_molecular_graphics 'Bruker SHELXTL'
_computing_publication_material 'Bruker SHELXTL'
_computing_structure_refinement 'SHELXL-2014/6 (Sheldrick, 2014)'
_computing_structure_solution 'Bruker SHELXTL'
_diffrn_ambient_temperature 293(2)
_diffrn_measured_fraction_theta_full 0.983
_diffrn_measured_fraction_theta_max 0.977
_diffrn_measurement_device_type 'CCD area detector'
_diffrn_measurement_method 'phi and omega scans'
_diffrn_radiation_type MoK\a
_diffrn_radiation_wavelength 0.71073
_diffrn_reflns_av_R_equivalents 0.0210
_diffrn_reflns_av_unetI/netI 0.0415
_diffrn_reflns_laue_measured_fraction_full 0.983
_diffrn_reflns_laue_measured_fraction_max 0.977
_diffrn_reflns_limit_h_max 12
_diffrn_reflns_limit_h_min -9
_diffrn_reflns_limit_k_max 16
_diffrn_reflns_limit_k_min -16
_diffrn_reflns_limit_l_max 17
_diffrn_reflns_limit_l_min -17
_diffrn_reflns_number 10693
_diffrn_reflns_point_group_measured_fraction_full 0.983
_diffrn_reflns_point_group_measured_fraction_max 0.977
_diffrn_reflns_theta_full 25.242
_diffrn_reflns_theta_max 26.368
_diffrn_reflns_theta_min 1.557
_diffrn_source 'fine-focus sealed tube'
_exptl_absorpt_coefficient_mu 1.754
_exptl_absorpt_correction_T_max 0.6345
_exptl_absorpt_correction_T_min 0.6123
_exptl_absorpt_correction_type multi-scan
_exptl_absorpt_process_details SADABS
_exptl_crystal_colour colorless
_exptl_crystal_density_diffrn 1.740
_exptl_crystal_description block
_exptl_crystal_F_000 902
_exptl_crystal_size_max 0.280
_exptl_crystal_size_mid 0.260
_exptl_crystal_size_min 0.260
_refine_diff_density_max 0.700
_refine_diff_density_min -0.918
_refine_diff_density_rms 0.119
_refine_ls_extinction_method none
_refine_ls_goodness_of_fit_ref 1.002
_refine_ls_hydrogen_treatment mixed
_refine_ls_matrix_type full
_refine_ls_number_parameters 544
_refine_ls_number_reflns 6917
_refine_ls_number_restraints 388
_refine_ls_restrained_S_all 0.999
_refine_ls_R_factor_all 0.0341
_refine_ls_R_factor_gt 0.0297
_refine_ls_shift/su_max 0.002
_refine_ls_shift/su_mean 0.000
_refine_ls_structure_factor_coef Fsqd
_refine_ls_weighting_details 'w=1/[\s^2^(Fo^2^)+(0.0530P)^2^+1.2000P] where P=(Fo^2^+2Fc^2^)/3'
_refine_ls_weighting_scheme calc
_refine_ls_wR_factor_gt 0.0834
_refine_ls_wR_factor_ref 0.0880
_reflns_Friedel_coverage 0.000
_reflns_number_gt 6271
_reflns_number_total 6917
_reflns_threshold_expression 'I > 2\s(I)'
_cod_data_source_file c5dt04687d2.cif
_cod_data_source_block 7
_cod_depositor_comments 'Adding full bibliography for 7037901--7037908.cif.'
_cod_database_code 7037907
_shelx_space_group_comment
;
The symmetry employed for this shelxl refinement is uniquely defined
by the following loop, which should always be used as a source of
symmetry information in preference to the above space-group names.
They are only intended as comments.
;
_shelx_estimated_absorpt_t_min 0.639
_shelx_estimated_absorpt_t_max 0.658
_shelxl_version_number 2014/6

loop_
_space_group_symop_operation_xyz
'x, y, z'
'-x, -y, -z'

loop_
_atom_site_label
_atom_site_type_symbol
_atom_site_fract_x
_atom_site_fract_y
_atom_site_fract_z
_atom_site_U_iso_or_equiv
_atom_site_adp_type
_atom_site_occupancy
_atom_site_site_symmetry_order
_atom_site_calc_flag
_atom_site_refinement_flags_posn
_atom_site_refinement_flags_adp
_atom_site_refinement_flags_occupancy
_atom_site_disorder_assembly
_atom_site_disorder_group
La1 La 0.46332(2) 0.38440(2) 0.86699(2) 0.02177(7) Uani 1 1 d . . . . .
O1 O 0.3518(2) 0.49379(17) 0.98215(18) 0.0276(5) Uani 1 1 d . . . . .
O2 O 0.2178(3) 0.3537(2) 0.8885(2) 0.0419(6) Uani 1 1 d . . . . .
O3 O 0.5116(3) 0.28310(19) 1.0059(2) 0.0445(7) Uani 1 1 d . . . . .
O4 O 0.4993(4) 0.2418(2) 1.1517(2) 0.0573(9) Uani 1 1 d . . . . .
O5 O 0.2762(3) 0.3979(2) 0.7013(2) 0.0590(9) Uani 1 1 d . . . . .
O6 O 0.3745(3) 0.4721(3) 0.6034(3) 0.0650(10) Uani 1 1 d . . . . .
O7 O 0.4156(4) 0.2050(2) 0.7805(3) 0.0662(10) Uani 1 1 d D . . . .
O8 O 0.6740(3) 0.3571(3) 0.8298(3) 0.0577(8) Uani 1 1 d D . . . .
O9 O 0.5189(3) 0.55386(18) 0.8072(2) 0.0395(6) Uani 1 1 d D . . . .
H9A H 0.513(5) 0.6143(15) 0.827(3) 0.059 Uiso 1 1 d D U . . .
H9B H 0.494(5) 0.539(3) 0.7450(9) 0.059 Uiso 1 1 d D U . . .
C1 C 0.2360(3) 0.4354(2) 0.9468(3) 0.0274(7) Uani 1 1 d . . . . .
C2 C 0.1138(3) 0.4687(2) 0.9751(2) 0.0246(6) Uani 1 1 d . . . . .
C3 C 0.0429(3) 0.5482(2) 0.9305(2) 0.0258(6) Uani 1 1 d . . . . .
C4 C 0.0689(3) 0.4195(2) 1.0439(3) 0.0265(6) Uani 1 1 d . . . . .
C5 C 0.5048(4) 0.2204(2) 1.0662(3) 0.0348(8) Uani 1 1 d . . . . .
C6 C 0.5021(4) 0.1060(2) 1.0299(3) 0.0328(8) Uani 1 1 d . . . . .
C7 C 0.6256(4) 0.0641(3) 1.0398(3) 0.0358(8) Uani 1 1 d . . . . .
C8 C 0.6239(4) -0.0415(3) 1.0102(3) 0.0361(8) Uani 1 1 d . . . . .
C9 C 0.2733(4) 0.4442(3) 0.6268(3) 0.0419(9) Uani 1 1 d . . . . .
C10 C 0.1305(4) 0.4722(3) 0.5614(3) 0.0318(7) Uani 1 1 d . . . . .
C11 C 0.0317(4) 0.4002(3) 0.4874(3) 0.0334(7) Uani 1 1 d . . . . .
C12 C 0.0977(4) 0.5727(3) 0.5729(3) 0.0305(7) Uani 1 1 d . . . . .
Cl1 Cl 0.09319(10) 0.60457(7) 0.84067(8) 0.0409(2) Uani 1 1 d . . . . .
Cl2 Cl 0.15229(10) 0.31760(7) 1.09687(8) 0.0436(2) Uani 1 1 d . . . . .
Cl3 Cl 0.78327(13) 0.14436(9) 1.08875(11) 0.0653(3) Uani 1 1 d . . . . .
Cl4 Cl 0.77867(13) -0.09219(9) 1.02235(12) 0.0663(3) Uani 1 1 d . . . . .
Cl5 Cl 0.07008(13) 0.27436(8) 0.47038(9) 0.0560(3) Uani 1 1 d . . . . .
Cl6 Cl 0.22140(10) 0.66481(7) 0.66308(7) 0.0403(2) Uani 1 1 d . . . . .
N2 N 0.8322(6) 0.2962(5) 0.7650(5) 0.0530(16) Uani 0.681(6) 1 d D U P A 1
C18 C 0.7389(16) 0.3528(11) 0.7721(11) 0.048(2) Uani 0.681(6) 1 d D U P A 1
C19 C 0.7209(12) 0.4280(9) 0.6975(9) 0.067(3) Uani 0.681(6) 1 d D U P A 1
H19A H 0.7439 0.4984 0.7325 0.080 Uiso 0.681(6) 1 calc R U P A 1
H19B H 0.6241 0.4196 0.6503 0.080 Uiso 0.681(6) 1 calc R U P A 1
C20 C 0.8192(9) 0.4071(8) 0.6399(6) 0.074(2) Uani 0.681(6) 1 d D U P A 1
H20A H 0.8938 0.4643 0.6559 0.089 Uiso 0.681(6) 1 calc R U P A 1
H20B H 0.7684 0.3958 0.5666 0.089 Uiso 0.681(6) 1 calc R U P A 1
C21 C 0.8803(13) 0.3049(11) 0.6803(10) 0.075(3) Uani 0.681(6) 1 d D U P A 1
H21A H 0.8421 0.2451 0.6283 0.090 Uiso 0.681(6) 1 calc R U P A 1
H21B H 0.9823 0.3126 0.7030 0.090 Uiso 0.681(6) 1 calc R U P A 1
C22 C 0.8757(11) 0.2165(7) 0.8280(9) 0.084(3) Uani 0.681(6) 1 d D . P A 1
H22A H 0.8367 0.2215 0.8810 0.126 Uiso 0.681(6) 1 calc R U P A 1
H22B H 0.9767 0.2246 0.8581 0.126 Uiso 0.681(6) 1 calc R U P A 1
H22C H 0.8432 0.1498 0.7872 0.126 Uiso 0.681(6) 1 calc R U P A 1
N2B N 0.7881(12) 0.3635(8) 0.7086(9) 0.046(3) Uani 0.319(6) 1 d D U P A 2
C18B C 0.748(4) 0.335(3) 0.781(3) 0.057(4) Uani 0.319(6) 1 d D U P A 2
C19B C 0.811(2) 0.2375(19) 0.8048(17) 0.076(4) Uani 0.319(6) 1 d D U P A 2
H19C H 0.7373 0.1800 0.7911 0.091 Uiso 0.319(6) 1 calc R U P A 2
H19D H 0.8706 0.2442 0.8763 0.091 Uiso 0.319(6) 1 calc R U P A 2
C20B C 0.8977(18) 0.2186(15) 0.7364(15) 0.079(4) Uani 0.319(6) 1 d D U P A 2
H20C H 0.8516 0.1616 0.6823 0.094 Uiso 0.319(6) 1 calc R U P A 2
H20D H 0.9912 0.2034 0.7760 0.094 Uiso 0.319(6) 1 calc R U P A 2
C21B C 0.904(3) 0.323(2) 0.692(2) 0.065(4) Uani 0.319(6) 1 d D U P A 2
H21C H 0.9921 0.3676 0.7295 0.078 Uiso 0.319(6) 1 calc R U P A 2
H21D H 0.8914 0.3127 0.6200 0.078 Uiso 0.319(6) 1 calc R U P A 2
C22B C 0.744(2) 0.4581(13) 0.673(2) 0.076(9) Uani 0.319(6) 1 d D . P A 2
H22D H 0.6600 0.4707 0.6868 0.114 Uiso 0.319(6) 1 calc R U P A 2
H22E H 0.7246 0.4535 0.6013 0.114 Uiso 0.319(6) 1 calc R U P A 2
H22F H 0.8169 0.5142 0.7085 0.114 Uiso 0.319(6) 1 calc R U P A 2
N1 N 0.3605(11) 0.0354(8) 0.7130(8) 0.062(2) Uani 0.681(6) 1 d . U P A 1
C13 C 0.344(2) 0.1243(11) 0.7363(8) 0.053(3) Uani 0.681(6) 1 d D U P A 1
C14 C 0.1717(10) 0.1305(8) 0.7004(7) 0.072(2) Uani 0.681(6) 1 d . U P A 1
H14A H 0.1427 0.1406 0.7591 0.086 Uiso 0.681(6) 1 calc R U P A 1
H14B H 0.1440 0.1861 0.6589 0.086 Uiso 0.681(6) 1 calc R U P A 1
C15 C 0.1142(13) 0.0315(10) 0.6425(11) 0.124(4) Uani 0.681(6) 1 d D U P A 1
H15A H 0.0712 0.0389 0.5706 0.149 Uiso 0.681(6) 1 calc R U P A 1
H15B H 0.0424 -0.0002 0.6648 0.149 Uiso 0.681(6) 1 calc R U P A 1
C16 C 0.2395(12) -0.0396(8) 0.6593(9) 0.074(3) Uani 0.681(6) 1 d D U P A 1
H16A H 0.2313 -0.0941 0.7001 0.088 Uiso 0.681(6) 1 calc R U P A 1
H16B H 0.2424 -0.0704 0.5947 0.088 Uiso 0.681(6) 1 calc R U P A 1
C17 C 0.4979(14) 0.0041(10) 0.7359(12) 0.103(6) Uani 0.681(6) 1 d D U P A 1
H17A H 0.5603 0.0420 0.7996 0.154 Uiso 0.681(6) 1 calc R U P A 1
H17B H 0.5322 0.0183 0.6824 0.154 Uiso 0.681(6) 1 calc R U P A 1
H17C H 0.4936 -0.0690 0.7411 0.154 Uiso 0.681(6) 1 calc R U P A 1
N1B N 0.437(4) 0.042(2) 0.732(2) 0.092(8) Uani 0.319(6) 1 d . U P A 2
C13B C 0.330(5) 0.129(3) 0.7411(19) 0.063(5) Uani 0.319(6) 1 d D U P A 2
C14B C 0.210(3) 0.0758(14) 0.6931(14) 0.078(4) Uani 0.319(6) 1 d . U P A 2
H14C H 0.1614 0.1165 0.6400 0.094 Uiso 0.319(6) 1 calc R U P A 2
H14D H 0.1606 0.0786 0.7410 0.094 Uiso 0.319(6) 1 calc R U P A 2
C15B C 0.181(3) -0.024(2) 0.6472(18) 0.076(5) Uani 0.319(6) 1 d . U P A 2
H15C H 0.1287 -0.0282 0.5743 0.092 Uiso 0.319(6) 1 calc R U P A 2
H15D H 0.1282 -0.0670 0.6776 0.092 Uiso 0.319(6) 1 calc R U P A 2
C16B C 0.338(3) -0.0553(13) 0.6704(15) 0.080(4) Uani 0.319(6) 1 d D U P A 2
H16C H 0.3530 -0.1134 0.7099 0.097 Uiso 0.319(6) 1 calc R U P A 2
H16D H 0.3537 -0.0743 0.6072 0.097 Uiso 0.319(6) 1 calc R U P A 2
C17B C 0.558(3) 0.063(3) 0.758(3) 0.150(14) Uani 0.319(6) 1 d D U P A 2
H17D H 0.5827 0.1360 0.7811 0.225 Uiso 0.319(6) 1 calc R U P A 2
H17E H 0.5882 0.0452 0.7016 0.225 Uiso 0.319(6) 1 calc R U P A 2
H17F H 0.6036 0.0245 0.8128 0.225 Uiso 0.319(6) 1 calc R U P A 2
O10 O 0.2757(7) 0.0286(5) 0.4457(5) 0.147(3) Uani 1 1 d . . . . .
N3 N 0.2844(5) 0.1553(4) 0.3479(3) 0.0665(11) Uani 1 1 d . . . . .
C23 C 0.3314(7) 0.1128(6) 0.4337(5) 0.0857(19) Uani 1 1 d . . . . .
C24 C 0.4488(8) 0.1843(7) 0.5103(5) 0.104(2) Uani 1 1 d . . . . .
H24A H 0.4222 0.2108 0.5669 0.125 Uiso 1 1 calc R U . . .
H24B H 0.5318 0.1491 0.5366 0.125 Uiso 1 1 calc R U . . .
C25 C 0.4756(10) 0.2688(7) 0.4550(6) 0.119(3) Uani 1 1 d . . . . .
H25A H 0.5645 0.2650 0.4448 0.143 Uiso 1 1 calc R U . . .
H25B H 0.4797 0.3356 0.4932 0.143 Uiso 1 1 calc R U . . .
C26 C 0.3560(8) 0.2554(5) 0.3539(5) 0.0834(18) Uani 1 1 d . . . . .
H26A H 0.2942 0.3087 0.3517 0.100 Uiso 1 1 calc R U . . .
H26B H 0.3909 0.2587 0.2981 0.100 Uiso 1 1 calc R U . . .
C27 C 0.1659(9) 0.1125(6) 0.2597(6) 0.108(3) Uani 1 1 d . . . . .
H27A H 0.1288 0.0463 0.2705 0.162 Uiso 1 1 calc R U . . .
H27B H 0.1944 0.1038 0.2014 0.162 Uiso 1 1 calc R U . . .
H27C H 0.0947 0.1587 0.2476 0.162 Uiso 1 1 calc R U . . .

loop_
_atom_site_aniso_label
_atom_site_aniso_U_11
_atom_site_aniso_U_22
_atom_site_aniso_U_33
_atom_site_aniso_U_23
_atom_site_aniso_U_13
_atom_site_aniso_U_12
La1 0.01900(10) 0.02046(10) 0.02716(11) 0.00004(7) 0.01024(8) 0.00433(7)
O1 0.0160(10) 0.0297(11) 0.0360(12) -0.0025(9) 0.0105(10) -0.0003(9)
O2 0.0293(13) 0.0365(14) 0.0597(17) -0.0160(12) 0.0233(13) -0.0045(11)
O3 0.0613(18) 0.0281(13) 0.0478(16) 0.0148(11) 0.0206(14) 0.0100(12)
O4 0.103(3) 0.0299(14) 0.0412(16) -0.0002(12) 0.0293(17) 0.0104(15)
O5 0.0534(19) 0.0502(17) 0.0488(17) 0.0181(14) -0.0129(15) -0.0040(14)
O6 0.0341(16) 0.108(3) 0.0544(19) 0.0014(19) 0.0172(15) 0.0189(17)
O7 0.087(3) 0.0354(16) 0.065(2) -0.0178(15) 0.022(2) -0.0027(16)
O8 0.0454(17) 0.068(2) 0.074(2) -0.0057(17) 0.0413(17) 0.0131(15)
O9 0.0512(17) 0.0235(12) 0.0370(14) 0.0013(10) 0.0090(13) 0.0008(11)
C1 0.0210(16) 0.0262(16) 0.0364(18) 0.0031(13) 0.0119(14) 0.0045(12)
C2 0.0155(14) 0.0244(15) 0.0330(17) -0.0017(13) 0.0092(13) 0.0009(12)
C3 0.0206(15) 0.0261(15) 0.0319(17) 0.0031(13) 0.0119(14) -0.0006(12)
C4 0.0197(15) 0.0233(15) 0.0362(17) 0.0027(13) 0.0099(14) 0.0028(12)
C5 0.045(2) 0.0203(15) 0.039(2) 0.0043(14) 0.0144(17) 0.0073(14)
C6 0.048(2) 0.0217(15) 0.0273(16) 0.0031(13) 0.0111(16) 0.0063(15)
C7 0.042(2) 0.0255(16) 0.0368(19) 0.0032(14) 0.0108(17) 0.0012(15)
C8 0.043(2) 0.0268(17) 0.0381(19) 0.0033(14) 0.0124(17) 0.0113(15)
C9 0.037(2) 0.039(2) 0.037(2) -0.0053(16) -0.0001(17) 0.0062(16)
C10 0.0284(17) 0.0401(19) 0.0265(16) 0.0060(14) 0.0089(14) 0.0040(14)
C11 0.0355(19) 0.0343(17) 0.0305(17) 0.0017(14) 0.0122(16) 0.0048(15)
C12 0.0292(17) 0.0354(17) 0.0267(16) 0.0035(13) 0.0104(14) 0.0014(14)
Cl1 0.0394(5) 0.0445(5) 0.0512(5) 0.0183(4) 0.0281(4) 0.0074(4)
Cl2 0.0401(5) 0.0394(5) 0.0617(6) 0.0214(4) 0.0237(5) 0.0206(4)
Cl3 0.0470(6) 0.0396(5) 0.0954(9) -0.0081(6) 0.0151(6) -0.0075(5)
Cl4 0.0485(6) 0.0478(6) 0.0989(10) -0.0030(6) 0.0219(7) 0.0192(5)
Cl5 0.0549(6) 0.0381(5) 0.0601(6) -0.0056(5) 0.0028(5) 0.0153(5)
Cl6 0.0352(5) 0.0394(5) 0.0368(5) -0.0035(4) 0.0050(4) -0.0038(4)
N2 0.039(3) 0.065(4) 0.063(4) -0.004(3) 0.031(3) 0.006(3)
C18 0.025(4) 0.065(5) 0.050(4) -0.015(4) 0.017(4) -0.003(3)
C19 0.057(4) 0.089(6) 0.057(5) 0.010(4) 0.023(4) 0.007(5)
C20 0.057(4) 0.112(6) 0.058(4) 0.007(4) 0.027(3) 0.002(4)
C21 0.043(5) 0.116(7) 0.075(5) -0.021(5) 0.040(4) 0.005(5)
C22 0.070(6) 0.061(5) 0.123(9) 0.003(5) 0.037(7) 0.019(5)
N2B 0.039(6) 0.052(6) 0.058(7) -0.005(5) 0.036(5) 0.001(5)
C18B 0.036(7) 0.091(8) 0.054(7) -0.011(6) 0.034(6) 0.002(6)
C19B 0.051(7) 0.095(8) 0.076(7) -0.011(7) 0.020(6) 0.013(7)
C20B 0.056(6) 0.100(7) 0.079(7) -0.017(6) 0.029(6) 0.021(6)
C21B 0.045(6) 0.093(7) 0.065(6) -0.011(5) 0.035(5) 0.006(5)
C22B 0.068(15) 0.052(11) 0.072(16) 0.003(10) -0.012(12) -0.013(9)
N1 0.100(7) 0.029(3) 0.054(5) -0.004(3) 0.027(5) -0.002(5)
C13 0.087(6) 0.034(4) 0.035(3) -0.003(3) 0.023(3) -0.001(4)
C14 0.084(5) 0.068(5) 0.071(4) 0.007(4) 0.037(4) 0.011(4)
C15 0.106(7) 0.095(6) 0.137(7) -0.010(6) 0.014(6) -0.019(6)
C16 0.100(7) 0.034(4) 0.076(5) -0.007(3) 0.025(5) -0.013(5)
C17 0.145(14) 0.088(9) 0.117(10) 0.040(9) 0.079(11) 0.075(10)
N1B 0.15(2) 0.055(10) 0.053(10) -0.007(8) 0.024(16) -0.019(17)
C13B 0.086(8) 0.042(7) 0.060(7) 0.002(7) 0.027(7) 0.002(7)
C14B 0.109(8) 0.045(6) 0.066(6) -0.006(6) 0.026(6) -0.025(6)
C15B 0.092(9) 0.045(7) 0.082(7) 0.005(6) 0.022(7) -0.007(7)
C16B 0.108(8) 0.043(6) 0.076(7) -0.002(6) 0.022(7) -0.011(7)
C17B 0.15(3) 0.11(2) 0.16(3) 0.04(2) 0.02(2) 0.03(2)
O10 0.154(6) 0.148(5) 0.161(5) 0.105(5) 0.063(5) 0.012(4)
N3 0.076(3) 0.066(3) 0.066(3) 0.019(2) 0.031(2) 0.019(2)
C23 0.086(4) 0.112(5) 0.080(4) 0.047(4) 0.043(4) 0.030(4)
C24 0.083(5) 0.166(8) 0.069(4) 0.025(5) 0.029(4) 0.021(5)
C25 0.125(7) 0.131(7) 0.091(5) -0.013(5) 0.045(5) -0.036(6)
C26 0.101(5) 0.071(4) 0.092(4) 0.016(3) 0.049(4) 0.008(3)
C27 0.115(6) 0.093(5) 0.091(5) 0.012(4) 0.007(5) 0.004(5)

loop_
_atom_type_symbol
_atom_type_description
_atom_type_scat_dispersion_real
_atom_type_scat_dispersion_imag
_atom_type_scat_source
C C 0.0033 0.0016 'International Tables Vol C Tables 4.2.6.8 and 6.1.1.4'
Cl Cl 0.1484 0.1585 'International Tables Vol C Tables 4.2.6.8 and 6.1.1.4'
H H 0.0000 0.0000 'International Tables Vol C Tables 4.2.6.8 and 6.1.1.4'
La La -0.2871 2.4523 'International Tables Vol C Tables 4.2.6.8 and 6.1.1.4'
N N 0.0061 0.0033 'International Tables Vol C Tables 4.2.6.8 and 6.1.1.4'
O O 0.0106 0.0060 'International Tables Vol C Tables 4.2.6.8 and 6.1.1.4'

loop_
_geom_angle_atom_site_label_1
_geom_angle_atom_site_label_2
_geom_angle_atom_site_label_3
_geom_angle
_geom_angle_site_symmetry_1
_geom_angle_site_symmetry_3
O3 La1 O8 96.13(11) . .
O3 La1 O7 77.05(11) . .
O8 La1 O7 75.63(12) . .
O3 La1 O5 140.29(11) . .
O8 La1 O5 106.46(12) . .
O7 La1 O5 77.54(12) . .
O3 La1 O9 146.75(9) . .
O8 La1 O9 77.61(11) . .
O7 La1 O9 130.70(10) . .
O5 La1 O9 71.45(9) . .
O3 La1 O1 76.44(9) . 2_667
O8 La1 O1 80.27(9) . 2_667
O7 La1 O1 141.70(10) . 2_667
O5 La1 O1 138.58(9) . 2_667
O9 La1 O1 70.33(8) . 2_667
O3 La1 O2 77.21(10) . .
O8 La1 O2 162.72(10) . .
O7 La1 O2 87.28(11) . .
O5 La1 O2 71.59(11) . .
O9 La1 O2 116.62(9) . .
O1 La1 O2 112.93(7) 2_667 .
O3 La1 O1 81.10(8) . .
O8 La1 O1 146.43(9) . .
O7 La1 O1 134.72(10) . .
O5 La1 O1 95.97(10) . .
O9 La1 O1 86.56(8) . .
O1 La1 O1 66.50(8) 2_667 .
O2 La1 O1 49.12(7) . .
O3 La1 C1 79.55(10) . .
O8 La1 C1 170.50(10) . .
O7 La1 C1 111.25(11) . .
O5 La1 C1 81.87(11) . .
O9 La1 C1 101.31(9) . .
O1 La1 C1 90.46(8) 2_667 .
O2 La1 C1 24.33(8) . .
O1 La1 C1 24.88(8) . .
C1 O1 La1 149.0(2) . 2_667
C1 O1 La1 92.91(18) . .
La1 O1 La1 113.50(8) 2_667 .
C1 O2 La1 94.9(2) . .
C5 O3 La1 165.3(3) . .
C9 O5 La1 133.4(3) . .
C13 O7 La1 156.1(11) . .
C13B O7 La1 147(3) . .
C18 O8 La1 151.7(8) . .
C18B O8 La1 159(2) . .
La1 O9 H9A 132(3) . .
La1 O9 H9B 104(3) . .
H9A O9 H9B 114.7(19) . .
O2 C1 O1 122.7(3) . .
O2 C1 C2 119.1(3) . .
O1 C1 C2 118.2(3) . .
O2 C1 La1 60.81(17) . .
O1 C1 La1 62.21(16) . .
C2 C1 La1 172.5(2) . .
C3 C2 C4 118.7(3) . .
C3 C2 C1 119.9(3) . .
C4 C2 C1 121.3(3) . .
C2 C3 C4 120.8(3) . 2_567
C2 C3 Cl1 118.6(2) . .
C4 C3 Cl1 120.6(3) 2_567 .
C2 C4 C3 120.4(3) . 2_567
C2 C4 Cl2 119.3(2) . .
C3 C4 Cl2 120.2(3) 2_567 .
O4 C5 O3 126.4(3) . .
O4 C5 C6 117.0(3) . .
O3 C5 C6 116.6(3) . .
C7 C6 C8 118.8(3) . 2_657
C7 C6 C5 120.8(3) . .
C8 C6 C5 120.4(3) 2_657 .
C6 C7 C8 120.9(4) . .
C6 C7 Cl3 119.1(3) . .
C8 C7 Cl3 120.0(3) . .
C6 C8 C7 120.3(3) 2_657 .
C6 C8 Cl4 119.4(3) 2_657 .
C7 C8 Cl4 120.3(3) . .
O6 C9 O5 126.4(4) . .
O6 C9 C10 117.2(4) . .
O5 C9 C10 116.4(4) . .
C11 C10 C12 118.0(3) . .
C11 C10 C9 121.8(3) . .
C12 C10 C9 120.2(3) . .
C10 C11 C12 121.2(3) . 2_566
C10 C11 Cl5 119.1(3) . .
C12 C11 Cl5 119.7(3) 2_566 .
C10 C12 C11 120.8(3) . 2_566
C10 C12 Cl6 118.8(3) . .
C11 C12 Cl6 120.4(3) 2_566 .
C18 N2 C22 122.6(8) . .
C18 N2 C21 117.6(9) . .
C22 N2 C21 119.3(7) . .
O8 C18 N2 131.8(11) . .
O8 C18 C19 119.5(10) . .
N2 C18 C19 108.5(6) . .
C18 C19 C20 107.6(8) . .
C18 C19 H19A 110.2 . .
C20 C19 H19A 110.2 . .
C18 C19 H19B 110.2 . .
C20 C19 H19B 110.2 . .
H19A C19 H19B 108.5 . .
C19 C20 C21 102.9(6) . .
C19 C20 H20A 111.2 . .
C21 C20 H20A 111.2 . .
C19 C20 H20B 111.2 . .
C21 C20 H20B 111.2 . .
H20A C20 H20B 109.1 . .
N2 C21 C20 101.8(7) . .
N2 C21 H21A 111.4 . .
C20 C21 H21A 111.4 . .
N2 C21 H21B 111.4 . .
C20 C21 H21B 111.4 . .
H21A C21 H21B 109.3 . .
N2 C22 H22A 109.5 . .
N2 C22 H22B 109.5 . .
H22A C22 H22B 109.5 . .
N2 C22 H22C 109.5 . .
H22A C22 H22C 109.5 . .
H22B C22 H22C 109.5 . .
C18B N2B C21B 120.2(19) . .
C18B N2B C22B 115.5(18) . .
C21B N2B C22B 120.9(15) . .
O8 C18B N2B 143(3) . .
O8 C18B C19B 113(2) . .
N2B C18B C19B 104.6(12) . .
C18B C19B C20B 106.9(18) . .
C18B C19B H19C 110.3 . .
C20B C19B H19C 110.3 . .
C18B C19B H19D 110.3 . .
C20B C19B H19D 110.3 . .
H19C C19B H19D 108.6 . .
C19B C20B C21B 103.3(13) . .
C19B C20B H20C 111.1 . .
C21B C20B H20C 111.1 . .
C19B C20B H20D 111.1 . .
C21B C20B H20D 111.1 . .
H20C C20B H20D 109.1 . .
N2B C21B C20B 99.2(15) . .
N2B C21B H21C 111.9 . .
C20B C21B H21C 111.9 . .
N2B C21B H21D 111.9 . .
C20B C21B H21D 111.9 . .
H21C C21B H21D 109.6 . .
N2B C22B H22D 109.5 . .
N2B C22B H22E 109.5 . .
H22D C22B H22E 109.5 . .
N2B C22B H22F 109.5 . .
H22D C22B H22F 109.5 . .
H22E C22B H22F 109.5 . .
C13 N1 C17 121.3(12) . .
C13 N1 C16 119.5(12) . .
C17 N1 C16 119.1(9) . .
O7 C13 N1 138(2) . .
O7 C13 C14 113.9(16) . .
N1 C13 C14 107.6(8) . .
C15 C14 C13 102.3(10) . .
C15 C14 H14A 111.3 . .
C13 C14 H14A 111.3 . .
C15 C14 H14B 111.3 . .
C13 C14 H14B 111.3 . .
H14A C14 H14B 109.2 . .
C14 C15 C16 108.1(9) . .
C14 C15 H15A 110.1 . .
C16 C15 H15A 110.1 . .
C14 C15 H15B 110.1 . .
C16 C15 H15B 110.1 . .
H15A C15 H15B 108.4 . .
N1 C16 C15 101.3(8) . .
N1 C16 H16A 111.5 . .
C15 C16 H16A 111.5 . .
N1 C16 H16B 111.5 . .
C15 C16 H16B 111.5 . .
H16A C16 H16B 109.3 . .
N1 C17 H17A 109.5 . .
N1 C17 H17B 109.5 . .
H17A C17 H17B 109.5 . .
N1 C17 H17C 109.5 . .
H17A C17 H17C 109.5 . .
H17B C17 H17C 109.5 . .
C17B N1B C16B 132(4) . .
C17B N1B C13B 123(3) . .
C16B N1B C13B 104(2) . .
O7 C13B C14B 158(5) . .
O7 C13B N1B 100(3) . .
C14B C13B N1B 101(3) . .
C13B C14B C15B 129(4) . .
C13B C14B H14C 105.1 . .
C15B C14B H14C 105.1 . .
C13B C14B H14D 105.1 . .
C15B C14B H14D 105.1 . .
H14C C14B H14D 105.9 . .
C14B C15B C16B 101(2) . .
C14B C15B H15C 111.6 . .
C16B C15B H15C 111.6 . .
C14B C15B H15D 111.6 . .
C16B C15B H15D 111.6 . .
H15C C15B H15D 109.4 . .
N1B C16B C15B 105(2) . .
N1B C16B H16C 110.7 . .
C15B C16B H16C 110.7 . .
N1B C16B H16D 110.7 . .
C15B C16B H16D 110.7 . .
H16C C16B H16D 108.8 . .
N1B C17B H17D 109.5 . .
N1B C17B H17E 109.5 . .
H17D C17B H17E 109.5 . .
N1B C17B H17F 109.5 . .
H17D C17B H17F 109.5 . .
H17E C17B H17F 109.5 . .
C23 N3 C26 113.4(6) . .
C23 N3 C27 125.2(6) . .
C26 N3 C27 121.2(5) . .
O10 C23 N3 122.9(7) . .
O10 C23 C24 127.8(6) . .
N3 C23 C24 109.2(6) . .
C25 C24 C23 105.1(6) . .
C25 C24 H24A 110.7 . .
C23 C24 H24A 110.7 . .
C25 C24 H24B 110.7 . .
C23 C24 H24B 110.7 . .
H24A C24 H24B 108.8 . .
C24 C25 C26 106.6(6) . .
C24 C25 H25A 110.4 . .
C26 C25 H25A 110.4 . .
C24 C25 H25B 110.4 . .
C26 C25 H25B 110.4 . .
H25A C25 H25B 108.6 . .
N3 C26 C25 104.4(6) . .
N3 C26 H26A 110.9 . .
C25 C26 H26A 110.9 . .
N3 C26 H26B 110.9 . .
C25 C26 H26B 110.9 . .
H26A C26 H26B 108.9 . .
N3 C27 H27A 109.5 . .
N3 C27 H27B 109.5 . .
H27A C27 H27B 109.5 . .
N3 C27 H27C 109.5 . .
H27A C27 H27C 109.5 . .
H27B C27 H27C 109.5 . .

loop_
_geom_bond_atom_site_label_1
_geom_bond_atom_site_label_2
_geom_bond_distance
_geom_bond_site_symmetry_2
La1 O3 2.390(3) .
La1 O8 2.427(3) .
La1 O7 2.460(3) .
La1 O5 2.479(3) .
La1 O9 2.524(2) .
La1 O1 2.585(2) 2_667
La1 O2 2.628(2) .
La1 O1 2.657(2) .
La1 C1 3.000(3) .
O1 C1 1.264(4) .
O1 La1 2.585(2) 2_667
O2 C1 1.240(4) .
O3 C5 1.246(4) .
O4 C5 1.231(5) .
O5 C9 1.250(5) .
O6 C9 1.226(5) .
O7 C13 1.209(6) .
O7 C13B 1.218(8) .
O8 C18 1.211(6) .
O8 C18B 1.220(8) .
O9 H9A 0.823(10) .
O9 H9B 0.821(10) .
C1 C2 1.516(4) .
C2 C3 1.383(4) .
C2 C4 1.391(4) .
C3 C4 1.394(4) 2_567
C3 Cl1 1.720(3) .
C4 C3 1.394(4) 2_567
C4 Cl2 1.722(3) .
C5 C6 1.525(4) .
C6 C7 1.381(5) .
C6 C8 1.382(5) 2_657
C7 C8 1.395(5) .
C7 Cl3 1.726(4) .
C8 C6 1.382(5) 2_657
C8 Cl4 1.721(4) .
C9 C10 1.522(5) .
C10 C11 1.384(5) .
C10 C12 1.386(5) .
C11 C12 1.392(5) 2_566
C11 Cl5 1.730(4) .
C12 C11 1.392(5) 2_566
C12 Cl6 1.732(4) .
N2 C18 1.275(10) .
N2 C22 1.425(11) .
N2 C21 1.447(13) .
C18 C19 1.476(16) .
C19 C20 1.517(13) .
C19 H19A 0.9700 .
C19 H19B 0.9700 .
C20 C21 1.585(17) .
C20 H20A 0.9700 .
C20 H20B 0.9700 .
C21 H21A 0.9700 .
C21 H21B 0.9700 .
C22 H22A 0.9600 .
C22 H22B 0.9600 .
C22 H22C 0.9600 .
N2B C18B 1.29(2) .
N2B C21B 1.42(2) .
N2B C22B 1.420(13) .
C18B C19B 1.48(4) .
C19B C20B 1.53(3) .
C19B H19C 0.9700 .
C19B H19D 0.9700 .
C20B C21B 1.56(3) .
C20B H20C 0.9700 .
C20B H20D 0.9700 .
C21B H21C 0.9700 .
C21B H21D 0.9700 .
C22B H22D 0.9600 .
C22B H22E 0.9600 .
C22B H22F 0.9600 .
N1 C13 1.22(2) .
N1 C17 1.427(16) .
N1 C16 1.438(14) .
C13 C14 1.66(2) .
C14 C15 1.421(14) .
C14 H14A 0.9700 .
C14 H14B 0.9700 .
C15 C16 1.603(16) .
C15 H15A 0.9700 .
C15 H15B 0.9700 .
C16 H16A 0.9700 .
C16 H16B 0.9700 .
C17 H17A 0.9600 .
C17 H17B 0.9600 .
C17 H17C 0.9600 .
N1B C17B 1.16(4) .
N1B C16B 1.54(3) .
N1B C13B 1.66(7) .
C13B C14B 1.27(3) .
C14B C15B 1.36(3) .
C14B H14C 0.9700 .
C14B H14D 0.9700 .
C15B C16B 1.62(3) .
C15B H15C 0.9700 .
C15B H15D 0.9700 .
C16B H16C 0.9700 .
C16B H16D 0.9700 .
C17B H17D 0.9600 .
C17B H17E 0.9600 .
C17B H17F 0.9600 .
O10 C23 1.246(8) .
N3 C23 1.326(7) .
N3 C26 1.421(7) .
N3 C27 1.425(8) .
C23 C24 1.483(10) .
C24 C25 1.465(10) .
C24 H24A 0.9700 .
C24 H24B 0.9700 .
C25 C26 1.502(10) .
C25 H25A 0.9700 .
C25 H25B 0.9700 .
C26 H26A 0.9700 .
C26 H26B 0.9700 .
C27 H27A 0.9600 .
C27 H27B 0.9600 .
C27 H27C 0.9600 .

loop_
_geom_hbond_atom_site_label_D
_geom_hbond_atom_site_label_H
_geom_hbond_atom_site_label_A
_geom_hbond_distance_DH
_geom_hbond_distance_HA
_geom_hbond_distance_DA
_geom_hbond_angle_DHA
_geom_hbond_site_symmetry_A
O9 H9A O4 0.823(10) 1.892(14) 2.705(4) 170(4) 2_667
O9 H9B O6 0.821(10) 2.01(2) 2.787(4) 158(5) .
C19 H19B O6 0.97 2.57 3.434(12) 148.9 .
C21B H21C O2 0.97 2.63 3.39(3) 135.3 1_655
C22B H22F Cl1 0.96 2.86 3.76(2) 155.2 1_655
C14 H14B Cl5 0.97 2.87 3.763(9) 153.4 .
C16B H16D O10 0.97 2.66 3.31(2) 124.7 .
C17B H17D O7 0.96 1.99 2.51(4) 111.6 .
C26 H26B O4 0.97 2.66 3.618(7) 171.8 1_554

loop_
_geom_torsion_atom_site_label_1
_geom_torsion_atom_site_label_2
_geom_torsion_atom_site_label_3
_geom_torsion_atom_site_label_4
_geom_torsion
_geom_torsion_site_symmetry_1
_geom_torsion_site_symmetry_4
La1 O2 C1 O1 -6.9(4) . .
La1 O2 C1 C2 171.4(3) . .
La1 O1 C1 O2 -142.4(3) 2_667 .
La1 O1 C1 O2 6.9(4) . .
La1 O1 C1 C2 39.2(6) 2_667 .
La1 O1 C1 C2 -171.5(3) . .
La1 O1 C1 La1 -149.3(4) 2_667 .
O2 C1 C2 C3 -103.9(4) . .
O1 C1 C2 C3 74.5(4) . .
O2 C1 C2 C4 74.8(4) . .
O1 C1 C2 C4 -106.8(4) . .
C4 C2 C3 C4 1.8(5) . 2_567
C1 C2 C3 C4 -179.4(3) . 2_567
C4 C2 C3 Cl1 -176.8(2) . .
C1 C2 C3 Cl1 1.9(4) . .
C3 C2 C4 C3 -1.8(5) . 2_567
C1 C2 C4 C3 179.5(3) . 2_567
C3 C2 C4 Cl2 177.9(3) . .
C1 C2 C4 Cl2 -0.8(4) . .
La1 O3 C5 O4 -107.3(10) . .
La1 O3 C5 C6 72.3(11) . .
O4 C5 C6 C7 -96.9(5) . .
O3 C5 C6 C7 83.5(5) . .
O4 C5 C6 C8 80.7(5) . 2_657
O3 C5 C6 C8 -98.9(4) . 2_657
C8 C6 C7 C8 -0.1(6) 2_657 .
C5 C6 C7 C8 177.6(3) . .
C8 C6 C7 Cl3 179.5(3) 2_657 .
C5 C6 C7 Cl3 -2.9(5) . .
C6 C7 C8 C6 0.1(6) . 2_657
Cl3 C7 C8 C6 -179.5(3) . 2_657
C6 C7 C8 Cl4 179.6(3) . .
Cl3 C7 C8 Cl4 0.0(5) . .
La1 O5 C9 O6 23.1(7) . .
La1 O5 C9 C10 -154.4(3) . .
O6 C9 C10 C11 101.6(5) . .
O5 C9 C10 C11 -80.7(5) . .
O6 C9 C10 C12 -76.4(5) . .
O5 C9 C10 C12 101.3(4) . .
C12 C10 C11 C12 -0.9(6) . 2_566
C9 C10 C11 C12 -179.0(3) . 2_566
C12 C10 C11 Cl5 179.4(3) . .
C9 C10 C11 Cl5 1.3(5) . .
C11 C10 C12 C11 0.9(6) . 2_566
C9 C10 C12 C11 179.0(3) . 2_566
C11 C10 C12 Cl6 -178.6(3) . .
C9 C10 C12 Cl6 -0.5(5) . .
La1 O8 C18 N2 -146.2(10) . .
La1 O8 C18 C19 38(3) . .
C22 N2 C18 O8 3(3) . .
C21 N2 C18 O8 174.7(16) . .
C22 N2 C18 C19 179.1(10) . .
C21 N2 C18 C19 -9.5(17) . .
O8 C18 C19 C20 177.4(13) . .
N2 C18 C19 C20 1.0(17) . .
C18 C19 C20 C21 6.4(14) . .
C18 N2 C21 C20 13.2(14) . .
C22 N2 C21 C20 -175.1(8) . .
C19 C20 C21 N2 -10.7(11) . .
La1 O8 C18B N2B 64(10) . .
La1 O8 C18B C19B -110(4) . .
C21B N2B C18B O8 166(6) . .
C22B N2B C18B O8 7(8) . .
C21B N2B C18B C19B -19(4) . .
C22B N2B C18B C19B -178(2) . .
O8 C18B C19B C20B 179(3) . .
N2B C18B C19B C20B 2(4) . .
C18B C19B C20B C21B 12(3) . .
C18B N2B C21B C20B 26(3) . .
C22B N2B C21B C20B -175.6(16) . .
C19B C20B C21B N2B -20(2) . .
La1 O7 C13 N1 -165.8(11) . .
La1 O7 C13 C14 10(2) . .
C17 N1 C13 O7 -3(2) . .
C16 N1 C13 O7 178.8(15) . .
C17 N1 C13 C14 -178.5(11) . .
C16 N1 C13 C14 2.8(12) . .
O7 C13 C14 C15 174.2(11) . .
N1 C13 C14 C15 -8.7(11) . .
C13 C14 C15 C16 10.4(13) . .
C13 N1 C16 C15 3.6(14) . .
C17 N1 C16 C15 -175.1(12) . .
C14 C15 C16 N1 -9.3(14) . .
La1 O7 C13B C14B 30(8) . .
La1 O7 C13B N1B -167.8(19) . .
C17B N1B C13B O7 -1(3) . .
C16B N1B C13B O7 -173(2) . .
C17B N1B C13B C14B 172(4) . .
C16B N1B C13B C14B 0.2(5) . .
O7 C13B C14B C15B 162(7) . .
N1B C13B C14B C15B -0.1(3) . .
C13B C14B C15B C16B -0.1(3) . .
C17B N1B C16B C15B -172(4) . .
C13B N1B C16B C15B -0.3(6) . .
C14B C15B C16B N1B 0.2(5) . .
C26 N3 C23 O10 174.9(7) . .
C27 N3 C23 O10 0.6(11) . .
C26 N3 C23 C24 -1.1(7) . .
C27 N3 C23 C24 -175.4(6) . .
O10 C23 C24 C25 177.9(8) . .
N3 C23 C24 C25 -6.3(8) . .
C23 C24 C25 C26 10.8(9) . .
C23 N3 C26 C25 7.8(7) . .
C27 N3 C26 C25 -177.6(6) . .
C24 C25 C26 N3 -11.3(8) . .
